data_1542464
loop_
_publ_author_name
'Ehsan, Muhammad Ali'
'Mazhar, Muhammad'
'Tiekink, Edward R. T.'

_publ_section_title
;
 Bis(<i>N</i>-benzyl-<i>N</i>-methyldithiocarbamato-\k^2^<i>S</i>,<i>S</i>')(pyridine-\k<i>N</i>)cadmium(II)
;
_journal_coeditor_code SJ4002
_journal_issue 1
_journal_name_full IUCrData
_journal_page_first x152429
_journal_paper_doi 10.1107/S2414314615024293
_journal_volume 1
_journal_year 2016
_chemical_formula_iupac '[Cd (C9 H10 N S2)2 (C5 H5 N)]'
_chemical_formula_moiety 'C23 H25 Cd N3 S4'
_chemical_formula_sum 'C23 H25 Cd N3 S4'
_chemical_formula_weight 584.10
_chemical_name_systematic
Bis(<i>N</i>-benzyl-<i>N</i>-methyldithiocarbamato-\k^2^<i>S</i>,<i>S</i>')(pyridine-\k<i>N</i>)cadmium(II)
_space_group_crystal_system monoclinic
_space_group_IT_number 14
_space_group_name_Hall '-P 2yn'
_space_group_name_H-M_alt 'P 1 21/n 1'
_symmetry_space_group_name_Hall '-P 2yn'
_symmetry_space_group_name_H-M 'P 1 21/n 1'
_atom_sites_solution_hydrogens geom
_audit_creation_method SHELXL-2014/7
_cell_angle_alpha 90
_cell_angle_beta 101.6130(10)
_cell_angle_gamma 90
_cell_formula_units_Z 4
_cell_length_a 8.9361(6)
_cell_length_b 14.8320(10)
_cell_length_c 18.9680(13)
_cell_measurement_reflns_used 9940
_cell_measurement_temperature 100(2)
_cell_measurement_theta_max 56.580
_cell_measurement_theta_min 4.728
_cell_volume 2462.6(3)
_computing_cell_refinement
;
SAINT (Bruker, 2009)
;
_computing_data_collection
;
APEX2 (Bruker, 2009)
;
_computing_data_reduction
;
SAINT (Bruker, 2009)
;
_computing_molecular_graphics
;
ORTEP-3 for Windows (Farrugia, 2012) and
DIAMOND (Brandenburg, 2006)
;
_computing_publication_material
;
publCIF (Westrip, 2010)
;
_computing_structure_refinement
;
SHELXL2014 (Sheldrick, 2015)
;
_computing_structure_solution
;
SHELXS97 (Sheldrick, 2008)
;
_diffrn_ambient_temperature 100(2)
_diffrn_measured_fraction_theta_full 0.998
_diffrn_measured_fraction_theta_max 0.998
_diffrn_measurement_device_type 'Bruker SMART APEX'
_diffrn_measurement_method '\w scans'
_diffrn_radiation_monochromator graphite
_diffrn_radiation_source 'fine-focus sealed tube'
_diffrn_radiation_type MoK\a
_diffrn_radiation_wavelength 0.71073
_diffrn_reflns_av_R_equivalents 0.0262
_diffrn_reflns_limit_h_max 11
_diffrn_reflns_limit_h_min -11
_diffrn_reflns_limit_k_max 19
_diffrn_reflns_limit_k_min -19
_diffrn_reflns_limit_l_max 24
_diffrn_reflns_limit_l_min -24
_diffrn_reflns_number 30058
_diffrn_reflns_theta_full 27.497
_diffrn_reflns_theta_max 27.497
_diffrn_reflns_theta_min 1.757
_diffrn_standards_decay_% 0
_diffrn_standards_interval_count 0
_diffrn_standards_interval_time 0
_diffrn_standards_number 0
_exptl_absorpt_coefficient_mu 1.242
_exptl_absorpt_correction_T_max 0.636
_exptl_absorpt_correction_T_min 0.636
_exptl_absorpt_correction_type multi-scan
_exptl_absorpt_process_details
;
(SADABS; Sheldrick, 1996)
;
_exptl_crystal_colour yellow
_exptl_crystal_density_diffrn 1.575
_exptl_crystal_description block
_exptl_crystal_F_000 1184
_exptl_crystal_size_max 0.400
_exptl_crystal_size_mid 0.400
_exptl_crystal_size_min 0.400
_refine_diff_density_max 0.407
_refine_diff_density_min -0.310
_refine_ls_extinction_method none
_refine_ls_goodness_of_fit_ref 1.040
_refine_ls_hydrogen_treatment constr
_refine_ls_matrix_type full
_refine_ls_number_parameters 282
_refine_ls_number_reflns 5650
_refine_ls_number_restraints 0
_refine_ls_restrained_S_all 1.040
_refine_ls_R_factor_all 0.0234
_refine_ls_R_factor_gt 0.0202
_refine_ls_shift/su_max 0.001
_refine_ls_shift/su_mean 0.000
_refine_ls_structure_factor_coef Fsqd
_refine_ls_weighting_details 'w=1/[\s^2^(Fo^2^)+(0.0237P)^2^+1.4120P] where P=(Fo^2^+2Fc^2^)/3'
_refine_ls_weighting_scheme calc
_refine_ls_wR_factor_gt 0.0489
_refine_ls_wR_factor_ref 0.0508
_reflns_number_gt 5201
_reflns_number_total 5650
_reflns_threshold_expression 'I > 2\s(I)'
_cod_data_source_file sj4002sup1.cif
_cod_data_source_block I
_cod_depositor_comments 'Adding full bibliography for 1542464.cif.'
_cod_database_code 1542464
_cod_database_fobs_code 1542464
_shelx_space_group_comment
;
The symmetry employed for this shelxl refinement is uniquely defined
by the following loop, which should always be used as a source of
symmetry information in preference to the above space-group names.
They are only intended as comments.
;
_shelx_estimated_absorpt_t_min 0.636
_shelx_estimated_absorpt_t_max 0.636

loop_
_space_group_symop_operation_xyz
'x, y, z'
'-x+1/2, y+1/2, -z+1/2'
'-x, -y, -z'
'x-1/2, -y-1/2, z-1/2'

loop_
_atom_site_type_symbol
_atom_site_label
_atom_site_fract_x
_atom_site_fract_y
_atom_site_fract_z
_atom_site_U_iso_or_equiv
_atom_site_adp_type
_atom_site_calc_flag
_atom_site_occupancy
Cd Cd 0.22879(2) 0.27114(2) 0.48001(2) 0.01746(4) Uani d 1
S S1 0.11972(5) 0.22882(3) 0.34732(2) 0.01997(9) Uani d 1
S S2 0.11154(5) 0.10701(3) 0.47097(2) 0.02111(9) Uani d 1
S S3 0.12935(5) 0.33548(3) 0.58899(2) 0.01989(9) Uani d 1
S S4 0.25719(4) 0.44878(3) 0.48621(2) 0.01675(8) Uani d 1
N N1 -0.01535(16) 0.06902(9) 0.33438(7) 0.0186(3) Uani d 1
N N2 0.14132(15) 0.51358(9) 0.59553(7) 0.0156(3) Uani d 1
N N3 0.48097(16) 0.23716(9) 0.51799(8) 0.0183(3) Uani d 1
C C1 0.06310(17) 0.12864(11) 0.38019(9) 0.0166(3) Uani d 1
C C2 -0.0497(2) 0.08587(13) 0.25657(9) 0.0251(4) Uani d 1
H H2A -0.1229 0.1356 0.2458 0.038 Uiso calc 1
H H2B -0.0938 0.0314 0.2313 0.038 Uiso calc 1
H H2C 0.0445 0.1018 0.2406 0.038 Uiso calc 1
C C3 -0.07418(19) -0.01537(11) 0.35810(9) 0.0213(3) Uani d 1
H H3A -0.0305 -0.0243 0.4099 0.026 Uiso calc 1
H H3B -0.0398 -0.0661 0.3314 0.026 Uiso calc 1
C C4 -0.24685(19) -0.01729(11) 0.34673(8) 0.0192(3) Uani d 1
C C5 -0.3330(2) 0.06057(12) 0.34563(9) 0.0222(3) Uani d 1
H H5 -0.2831 0.1174 0.3523 0.027 Uiso calc 1
C C6 -0.4916(2) 0.05665(13) 0.33482(10) 0.0269(4) Uani d 1
H H6 -0.5495 0.1106 0.3335 0.032 Uiso calc 1
C C7 -0.5647(2) -0.02603(15) 0.32604(10) 0.0301(4) Uani d 1
H H7 -0.6730 -0.0290 0.3186 0.036 Uiso calc 1
C C8 -0.4798(2) -0.10468(13) 0.32808(10) 0.0281(4) Uani d 1
H H8 -0.5298 -0.1615 0.3225 0.034 Uiso calc 1
C C9 -0.3221(2) -0.10036(12) 0.33824(9) 0.0232(4) Uani d 1
H H9 -0.2646 -0.1544 0.3395 0.028 Uiso calc 1
C C10 0.17278(17) 0.44101(11) 0.56036(8) 0.0151(3) Uani d 1
C C11 0.06478(19) 0.50691(12) 0.65699(9) 0.0208(3) Uani d 1
H H11A -0.0390 0.4836 0.6406 0.031 Uiso calc 1
H H11B 0.0599 0.5667 0.6783 0.031 Uiso calc 1
H H11C 0.1224 0.4660 0.6931 0.031 Uiso calc 1
C C12 0.18704(19) 0.60540(11) 0.57864(9) 0.0187(3) Uani d 1
H H12A 0.1029 0.6481 0.5808 0.022 Uiso calc 1
H H12B 0.2070 0.6067 0.5292 0.022 Uiso calc 1
C C13 0.32917(18) 0.63419(11) 0.63151(9) 0.0168(3) Uani d 1
C C14 0.47127(19) 0.59832(11) 0.62688(9) 0.0199(3) Uani d 1
H H14 0.4793 0.5574 0.5893 0.024 Uiso calc 1
C C15 0.60061(19) 0.62210(12) 0.67682(9) 0.0221(3) Uani d 1
H H15 0.6968 0.5972 0.6734 0.026 Uiso calc 1
C C16 0.5905(2) 0.68217(12) 0.73185(9) 0.0235(4) Uani d 1
H H16 0.6795 0.6983 0.7660 0.028 Uiso calc 1
C C17 0.4501(2) 0.71837(12) 0.73662(10) 0.0241(4) Uani d 1
H H17 0.4427 0.7598 0.7740 0.029 Uiso calc 1
C C18 0.3198(2) 0.69417(11) 0.68669(9) 0.0206(3) Uani d 1
H H18 0.2237 0.7189 0.6904 0.025 Uiso calc 1
C C19 0.5383(2) 0.15745(12) 0.50318(9) 0.0223(3) Uani d 1
H H19 0.4710 0.1136 0.4776 0.027 Uiso calc 1
C C20 0.6921(2) 0.13664(13) 0.52385(10) 0.0255(4) Uani d 1
H H20 0.7297 0.0799 0.5121 0.031 Uiso calc 1
C C21 0.7892(2) 0.19962(13) 0.56167(10) 0.0255(4) Uani d 1
H H21 0.8952 0.1872 0.5761 0.031 Uiso calc 1
C C22 0.7303(2) 0.28154(12) 0.57855(10) 0.0240(4) Uani d 1
H H22 0.7949 0.3255 0.6056 0.029 Uiso calc 1
C C23 0.57606(19) 0.29799(12) 0.55539(9) 0.0211(3) Uani d 1
H H23 0.5360 0.3544 0.5664 0.025 Uiso calc 1

loop_
_atom_site_aniso_label
_atom_site_aniso_U_11
_atom_site_aniso_U_22
_atom_site_aniso_U_33
_atom_site_aniso_U_12
_atom_site_aniso_U_13
_atom_site_aniso_U_23
Cd 0.01342(6) 0.01678(7) 0.02104(7) -0.00078(4) 0.00073(4) -0.00360(4)
S1 0.0214(2) 0.0189(2) 0.01913(19) -0.00597(16) 0.00304(15) 0.00025(15)
S2 0.0254(2) 0.01795(19) 0.01831(19) -0.00568(16) 0.00052(16) 0.00007(15)
S3 0.02097(19) 0.01831(19) 0.0215(2) -0.00438(15) 0.00700(16) 0.00030(16)
S4 0.01800(18) 0.01699(19) 0.01633(18) 0.00039(14) 0.00602(14) -0.00006(14)
N1 0.0186(7) 0.0169(7) 0.0195(7) -0.0030(5) 0.0019(5) -0.0024(5)
N2 0.0136(6) 0.0177(7) 0.0157(6) -0.0006(5) 0.0035(5) -0.0013(5)
N3 0.0158(7) 0.0186(7) 0.0201(7) 0.0001(5) 0.0024(5) 0.0002(5)
C1 0.0129(7) 0.0167(8) 0.0203(8) 0.0011(6) 0.0036(6) -0.0021(6)
C2 0.0276(9) 0.0283(9) 0.0188(8) -0.0064(7) 0.0033(7) -0.0054(7)
C3 0.0225(8) 0.0141(8) 0.0253(9) -0.0027(6) 0.0000(7) -0.0022(6)
C4 0.0229(8) 0.0193(8) 0.0145(7) -0.0036(6) 0.0017(6) 0.0003(6)
C5 0.0255(9) 0.0206(8) 0.0206(8) -0.0025(7) 0.0047(7) -0.0014(7)
C6 0.0276(9) 0.0312(10) 0.0230(9) 0.0029(8) 0.0081(7) 0.0012(7)
C7 0.0228(9) 0.0444(12) 0.0239(9) -0.0064(8) 0.0063(7) 0.0046(8)
C8 0.0310(10) 0.0298(10) 0.0229(9) -0.0140(8) 0.0038(7) 0.0033(7)
C9 0.0294(9) 0.0193(8) 0.0197(8) -0.0039(7) 0.0021(7) 0.0015(7)
C10 0.0101(7) 0.0186(8) 0.0153(7) -0.0003(6) -0.0002(5) -0.0006(6)
C11 0.0196(8) 0.0266(9) 0.0175(8) -0.0003(7) 0.0070(6) -0.0047(7)
C12 0.0197(8) 0.0162(8) 0.0197(8) 0.0026(6) 0.0024(6) 0.0005(6)
C13 0.0192(8) 0.0134(7) 0.0180(7) -0.0003(6) 0.0046(6) 0.0022(6)
C14 0.0215(8) 0.0182(8) 0.0214(8) -0.0018(6) 0.0076(6) -0.0013(6)
C15 0.0176(8) 0.0242(9) 0.0255(9) -0.0019(7) 0.0070(7) 0.0022(7)
C16 0.0231(8) 0.0259(9) 0.0213(8) -0.0089(7) 0.0038(7) 0.0002(7)
C17 0.0308(9) 0.0206(8) 0.0219(8) -0.0052(7) 0.0079(7) -0.0058(7)
C18 0.0222(8) 0.0164(8) 0.0243(8) 0.0010(6) 0.0075(7) -0.0009(7)
C19 0.0214(8) 0.0219(9) 0.0240(8) 0.0012(7) 0.0053(7) -0.0027(7)
C20 0.0243(9) 0.0246(9) 0.0293(9) 0.0081(7) 0.0096(7) 0.0019(7)
C21 0.0155(8) 0.0308(9) 0.0304(10) 0.0036(7) 0.0054(7) 0.0094(8)
C22 0.0174(8) 0.0233(9) 0.0294(9) -0.0040(7) 0.0000(7) 0.0042(7)
C23 0.0183(8) 0.0186(8) 0.0254(9) 0.0004(6) 0.0023(7) 0.0008(7)

loop_
_atom_type_symbol
_atom_type_description
_atom_type_scat_dispersion_real
_atom_type_scat_dispersion_imag
_atom_type_scat_source
C C 0.0033 0.0016 'International Tables Vol C Tables 4.2.6.8 and 6.1.1.4'
H H 0.0000 0.0000 'International Tables Vol C Tables 4.2.6.8 and 6.1.1.4'
N N 0.0061 0.0033 'International Tables Vol C Tables 4.2.6.8 and 6.1.1.4'
S S 0.1246 0.1234 'International Tables Vol C Tables 4.2.6.8 and 6.1.1.4'
Cd Cd -0.8075 1.2024 'International Tables Vol C Tables 4.2.6.8 and 6.1.1.4'

loop_
_geom_angle_atom_site_label_1
_geom_angle_atom_site_label_2
_geom_angle_atom_site_label_3
_geom_angle
N3 Cd S1 114.12(4)
N3 Cd S3 107.77(4)
S1 Cd S3 137.998(15)
N3 Cd S2 99.83(4)
S1 Cd S2 69.295(13)
S3 Cd S2 101.303(14)
N3 Cd S4 97.24(4)
S1 Cd S4 107.379(13)
S3 Cd S4 69.094(13)
S2 Cd S4 162.384(14)
C1 S1 Cd 86.44(6)
C1 S2 Cd 84.82(6)
C10 S3 Cd 87.02(5)
C10 S4 Cd 85.19(6)
C1 N1 C3 122.72(14)
C1 N1 C2 121.19(14)
C3 N1 C2 116.08(13)
C10 N2 C11 121.63(14)
C10 N2 C12 122.96(13)
C11 N2 C12 115.34(13)
C23 N3 C19 118.46(15)
C23 N3 Cd 119.97(11)
C19 N3 Cd 121.57(11)
N1 C1 S2 121.43(12)
N1 C1 S1 119.26(12)
S2 C1 S1 119.30(9)
N1 C2 H2A 109.5
N1 C2 H2B 109.5
H2A C2 H2B 109.5
N1 C2 H2C 109.5
H2A C2 H2C 109.5
H2B C2 H2C 109.5
N1 C3 C4 113.03(14)
N1 C3 H3A 109.0
C4 C3 H3A 109.0
N1 C3 H3B 109.0
C4 C3 H3B 109.0
H3A C3 H3B 107.8
C5 C4 C9 118.70(16)
C5 C4 C3 122.22(15)
C9 C4 C3 119.08(15)
C4 C5 C6 120.89(16)
C4 C5 H5 119.6
C6 C5 H5 119.6
C7 C6 C5 119.79(18)
C7 C6 H6 120.1
C5 C6 H6 120.1
C6 C7 C8 119.95(18)
C6 C7 H7 120.0
C8 C7 H7 120.0
C9 C8 C7 120.04(17)
C9 C8 H8 120.0
C7 C8 H8 120.0
C8 C9 C4 120.63(17)
C8 C9 H9 119.7
C4 C9 H9 119.7
N2 C10 S3 119.60(12)
N2 C10 S4 121.79(12)
S3 C10 S4 118.61(9)
N2 C11 H11A 109.5
N2 C11 H11B 109.5
H11A C11 H11B 109.5
N2 C11 H11C 109.5
H11A C11 H11C 109.5
H11B C11 H11C 109.5
N2 C12 C13 110.41(13)
N2 C12 H12A 109.6
C13 C12 H12A 109.6
N2 C12 H12B 109.6
C13 C12 H12B 109.6
H12A C12 H12B 108.1
C18 C13 C14 119.01(15)
C18 C13 C12 120.71(15)
C14 C13 C12 120.24(15)
C15 C14 C13 120.30(16)
C15 C14 H14 119.8
C13 C14 H14 119.8
C14 C15 C16 120.40(16)
C14 C15 H15 119.8
C16 C15 H15 119.8
C17 C16 C15 119.65(16)
C17 C16 H16 120.2
C15 C16 H16 120.2
C16 C17 C18 120.03(16)
C16 C17 H17 120.0
C18 C17 H17 120.0
C13 C18 C17 120.60(16)
C13 C18 H18 119.7
C17 C18 H18 119.7
N3 C19 C20 122.40(16)
N3 C19 H19 118.8
C20 C19 H19 118.8
C21 C20 C19 118.82(17)
C21 C20 H20 120.6
C19 C20 H20 120.6
C20 C21 C22 119.14(16)
C20 C21 H21 120.4
C22 C21 H21 120.4
C23 C22 C21 118.80(17)
C23 C22 H22 120.6
C21 C22 H22 120.6
N3 C23 C22 122.35(16)
N3 C23 H23 118.8
C22 C23 H23 118.8

loop_
_geom_bond_atom_site_label_1
_geom_bond_atom_site_label_2
_geom_bond_distance
Cd N3 2.2799(14)
Cd S1 2.5868(5)
Cd S3 2.5908(4)
Cd S2 2.6421(5)
Cd S4 2.6473(5)
S1 C1 1.7262(17)
S2 C1 1.7191(17)
S3 C10 1.7264(17)
S4 C10 1.7284(16)
N1 C1 1.335(2)
N1 C3 1.463(2)
N1 C2 1.467(2)
N2 C10 1.326(2)
N2 C11 1.469(2)
N2 C12 1.475(2)
N3 C23 1.340(2)
N3 C19 1.340(2)
C2 H2A 0.9800
C2 H2B 0.9800
C2 H2C 0.9800
C3 C4 1.515(2)
C3 H3A 0.9900
C3 H3B 0.9900
C4 C5 1.386(2)
C4 C9 1.397(2)
C5 C6 1.392(3)
C5 H5 0.9500
C6 C7 1.384(3)
C6 H6 0.9500
C7 C8 1.388(3)
C7 H7 0.9500
C8 C9 1.384(3)
C8 H8 0.9500
C9 H9 0.9500
C11 H11A 0.9800
C11 H11B 0.9800
C11 H11C 0.9800
C12 C13 1.513(2)
C12 H12A 0.9900
C12 H12B 0.9900
C13 C18 1.389(2)
C13 C14 1.396(2)
C14 C15 1.385(2)
C14 H14 0.9500
C15 C16 1.389(2)
C15 H15 0.9500
C16 C17 1.384(3)
C16 H16 0.9500
C17 C18 1.392(2)
C17 H17 0.9500
C18 H18 0.9500
C19 C20 1.386(2)
C19 H19 0.9500
C20 C21 1.375(3)
C20 H20 0.9500
C21 C22 1.387(3)
C21 H21 0.9500
C22 C23 1.381(2)
C22 H22 0.9500
C23 H23 0.9500

loop_
_geom_hbond_atom_site_label_D
_geom_hbond_atom_site_label_H
_geom_hbond_atom_site_label_A
_geom_hbond_site_symmetry_A
_geom_hbond_distance_DH
_geom_hbond_distance_HA
_geom_hbond_distance_DA
_geom_hbond_angle_DHA
C3 H3A S2 3_556 0.99 2.79 3.5926(17) 138
C11 H11C Cg1 4_555 0.98 2.91 3.3715(18) 110

loop_
_geom_torsion_atom_site_label_1
_geom_torsion_atom_site_label_2
_geom_torsion_atom_site_label_3
_geom_torsion_atom_site_label_4
_geom_torsion
C3 N1 C1 S2 4.2(2)
C2 N1 C1 S2 -176.90(12)
C3 N1 C1 S1 -176.86(12)
C2 N1 C1 S1 2.0(2)
Cd S2 C1 N1 -177.38(13)
Cd S2 C1 S1 3.67(9)
Cd S1 C1 N1 177.29(13)
Cd S1 C1 S2 -3.74(9)
C1 N1 C3 C4 111.20(17)
C2 N1 C3 C4 -67.76(19)
N1 C3 C4 C5 -27.0(2)
N1 C3 C4 C9 154.03(15)
C9 C4 C5 C6 -1.3(3)
C3 C4 C5 C6 179.78(16)
C4 C5 C6 C7 0.9(3)
C5 C6 C7 C8 0.0(3)
C6 C7 C8 C9 -0.6(3)
C7 C8 C9 C4 0.2(3)
C5 C4 C9 C8 0.7(3)
C3 C4 C9 C8 179.71(16)
C11 N2 C10 S3 -2.3(2)
C12 N2 C10 S3 174.39(11)
C11 N2 C10 S4 177.86(11)
C12 N2 C10 S4 -5.4(2)
Cd S3 C10 N2 177.56(12)
Cd S3 C10 S4 -2.63(8)
Cd S4 C10 N2 -177.61(13)
Cd S4 C10 S3 2.58(8)
C10 N2 C12 C13 -100.13(17)
C11 N2 C12 C13 76.79(17)
N2 C12 C13 C18 -103.51(17)
N2 C12 C13 C14 74.33(19)
C18 C13 C14 C15 0.2(2)
C12 C13 C14 C15 -177.64(15)
C13 C14 C15 C16 -0.3(3)
C14 C15 C16 C17 0.0(3)
C15 C16 C17 C18 0.4(3)
C14 C13 C18 C17 0.1(2)
C12 C13 C18 C17 177.98(15)
C16 C17 C18 C13 -0.4(3)
C23 N3 C19 C20 -1.3(3)
Cd N3 C19 C20 177.92(13)
N3 C19 C20 C21 0.8(3)
C19 C20 C21 C22 0.6(3)
C20 C21 C22 C23 -1.4(3)
C19 N3 C23 C22 0.5(3)
Cd N3 C23 C22 -178.80(13)
C21 C22 C23 N3 0.9(3)
